data_1555688
loop_
_publ_author_name
'Ma, Donghui'
'Zhong, Zhuliang'
'Liu, Zaimin'
'Zhang, Mingjie'
'Xu, Shiyan'
'Xu, Dengyu'
'Song, Dengpeng'
'Xie, Xingang'
'She, Xuegong'

_publ_section_title
;
 Protecting-Group-Free Total Synthesis of (-)-Lycopodine via Phosphoric
 Acid Promoted Alkyne Aza-Prins Cyclization.
;
_journal_issue 17
_journal_name_full 'Organic letters'
_journal_page_first 4328
_journal_page_last 4331
_journal_paper_doi 10.1021/acs.orglett.6b02072
_journal_volume 18
_journal_year 2016
_chemical_absolute_configuration unk
_chemical_formula_moiety 'C16 H23 N O2'
_chemical_formula_sum 'C16 H23 N O2'
_chemical_formula_weight 261.35
_space_group_crystal_system orthorhombic
_space_group_IT_number 19
_space_group_name_Hall 'P 2ac 2ab'
_space_group_name_H-M_alt 'P 21 21 21'
_atom_sites_solution_hydrogens geom
_atom_sites_solution_primary iterative
_audit_creation_date 2015-07-08
_audit_creation_method
;
Olex2 1.2
(compiled 2015.01.26 svn.r3150 for OlexSys, GUI svn.r4998)
;
_cell_angle_alpha 90
_cell_angle_beta 90
_cell_angle_gamma 90
_cell_formula_units_Z 8
_cell_length_a 10.9468(4)
_cell_length_b 13.1316(5)
_cell_length_c 19.8805(8)
_cell_measurement_reflns_used 3339
_cell_measurement_temperature 296.71(10)
_cell_measurement_theta_max 69.7990
_cell_measurement_theta_min 4.0680
_cell_volume 2857.80(19)
_computing_cell_refinement
;
CrysAlisPro, Agilent Technologies,
Version 1.171.37.33 (release 27-03-2014 CrysAlis171 .NET)
(compiled Mar 27 2014,17:12:48)
;
_computing_data_collection
;
CrysAlisPro, Agilent Technologies,
Version 1.171.37.33 (release 27-03-2014 CrysAlis171 .NET)
(compiled Mar 27 2014,17:12:48)
;
_computing_data_reduction
;
CrysAlisPro, Agilent Technologies,
Version 1.171.37.33 (release 27-03-2014 CrysAlis171 .NET)
(compiled Mar 27 2014,17:12:48)
;
_computing_molecular_graphics 'Olex2 (Dolomanov et al., 2009)'
_computing_publication_material 'Olex2 (Dolomanov et al., 2009)'
_computing_structure_refinement 'ShelXL (Sheldrick, 2008)'
_computing_structure_solution
;
Superflip (Palatinus & Chapuis, 2007;Palatinus & van der Lee, 2008;
Palatinus et al., 2012)
;
_diffrn_ambient_environment air
_diffrn_ambient_temperature 296.71(10)
_diffrn_detector 'CCD plate'
_diffrn_detector_area_resol_mean 16.0733
_diffrn_detector_type Eos
_diffrn_measured_fraction_theta_full 0.994
_diffrn_measured_fraction_theta_max 0.981
_diffrn_measurement_details
;
#__ type_ start__ end____ width___ exp.time_
  1 omega   29.00   60.00   1.0000    1.0000
omega____ theta____ kappa____ phi______ frames
    -        0.0000   38.0000  -90.0000 31

#__ type_ start__ end____ width___ exp.time_
  2 omega   35.00   72.00   1.0000    2.0000
omega____ theta____ kappa____ phi______ frames
    -       54.0000  -57.0000  -60.0000 37

#__ type_ start__ end____ width___ exp.time_
  3 omega   37.00   63.00   1.0000    3.5000
omega____ theta____ kappa____ phi______ frames
    -      108.0000  -38.0000 -150.0000 26

#__ type_ start__ end____ width___ exp.time_
  4 omega   45.00   90.00   1.0000    3.5000
omega____ theta____ kappa____ phi______ frames
    -      108.0000  -50.0000 -180.0000 45

#__ type_ start__ end____ width___ exp.time_
  5 omega   87.00  149.00   1.0000    3.5000
omega____ theta____ kappa____ phi______ frames
    -      108.0000   25.0000 -120.0000 62

#__ type_ start__ end____ width___ exp.time_
  6 omega   40.00   66.00   1.0000    3.5000
omega____ theta____ kappa____ phi______ frames
    -      108.0000  -38.0000    0.0000 26

#__ type_ start__ end____ width___ exp.time_
  7 omega   36.00   92.00   1.0000    3.5000
omega____ theta____ kappa____ phi______ frames
    -      108.0000  -38.0000   30.0000 56

#__ type_ start__ end____ width___ exp.time_
  8 omega   62.00   89.00   1.0000    3.5000
omega____ theta____ kappa____ phi______ frames
    -      108.0000  -38.0000  120.0000 27

#__ type_ start__ end____ width___ exp.time_
  9 omega   36.00   91.00   1.0000    3.5000
omega____ theta____ kappa____ phi______ frames
    -      108.0000  -38.0000   90.0000 55

#__ type_ start__ end____ width___ exp.time_
 10 omega   42.00   92.00   1.0000    2.0000
omega____ theta____ kappa____ phi______ frames
    -       54.0000   58.0000  150.0000 50

#__ type_ start__ end____ width___ exp.time_
 11 omega    3.00   75.00   1.0000    2.0000
omega____ theta____ kappa____ phi______ frames
    -       54.0000  -38.0000  150.0000 72

#__ type_ start__ end____ width___ exp.time_
 12 omega  -14.00   14.00   1.0000    2.0000
omega____ theta____ kappa____ phi______ frames
    -       54.0000  -57.0000   60.0000 28

#__ type_ start__ end____ width___ exp.time_
 13 omega  -69.00   -4.00   1.0000    1.0000
omega____ theta____ kappa____ phi______ frames
    -        0.0000  -57.0000  -30.0000 65
;
_diffrn_measurement_device 'four-circle diffractometer'
_diffrn_measurement_device_type 'SuperNova, Dual, Cu at zero, Eos'
_diffrn_measurement_method '\w scans'
_diffrn_orient_matrix_UB_11 0.0162006000
_diffrn_orient_matrix_UB_12 -0.0514659000
_diffrn_orient_matrix_UB_13 -0.0690177000
_diffrn_orient_matrix_UB_21 0.0972767000
_diffrn_orient_matrix_UB_22 -0.0714437000
_diffrn_orient_matrix_UB_23 0.0301776000
_diffrn_orient_matrix_UB_31 -0.1003473000
_diffrn_orient_matrix_UB_32 -0.0776882000
_diffrn_orient_matrix_UB_33 0.0179644000
_diffrn_radiation_monochromator mirror
_diffrn_radiation_probe x-ray
_diffrn_radiation_type CuK\a
_diffrn_radiation_wavelength 1.54184
_diffrn_reflns_av_R_equivalents 0.0155
_diffrn_reflns_av_unetI/netI 0.0284
_diffrn_reflns_Laue_measured_fraction_full 0.994
_diffrn_reflns_Laue_measured_fraction_max 0.981
_diffrn_reflns_limit_h_max 11
_diffrn_reflns_limit_h_min -13
_diffrn_reflns_limit_k_max 10
_diffrn_reflns_limit_k_min -15
_diffrn_reflns_limit_l_max 23
_diffrn_reflns_limit_l_min -21
_diffrn_reflns_number 6759
_diffrn_reflns_point_group_measured_fraction_full 0.930
_diffrn_reflns_point_group_measured_fraction_max 0.841
_diffrn_reflns_theta_full 25.500
_diffrn_reflns_theta_max 69.974
_diffrn_reflns_theta_min 4.035
_diffrn_source 'sealed X-ray tube'
_diffrn_source_type 'SuperNova (Cu) X-ray Source'
_exptl_absorpt_coefficient_mu 0.626
_exptl_absorpt_correction_T_max 1.00000
_exptl_absorpt_correction_T_min 0.84572
_exptl_absorpt_correction_type multi-scan
_exptl_absorpt_process_details
;
CrysAlisPro, Agilent Technologies,
Version 1.171.37.33 (release 27-03-2014 CrysAlis171 .NET)
(compiled Mar 27 2014,17:12:48)
Empirical absorption correction using spherical harmonics,
 implemented in SCALE3 ABSPACK scaling algorithm.
;
_exptl_crystal_colour 'clear light colourless'
_exptl_crystal_colour_lustre clear
_exptl_crystal_colour_modifier light
_exptl_crystal_colour_primary colourless
_exptl_crystal_density_diffrn 1.215
_exptl_crystal_description block
_exptl_crystal_F_000 1136
_exptl_crystal_size_max 0.36
_exptl_crystal_size_mid 0.35
_exptl_crystal_size_min 0.33
_refine_diff_density_max 0.144
_refine_diff_density_min -0.136
_refine_diff_density_rms 0.033
_refine_ls_abs_structure_details
;
 Flack x determined using 1322 quotients [(I+)-(I-)]/[(I+)+(I-)]
 (Parsons, Flack and Wagner, Acta Cryst. B69 (2013) 249-259).
;
_refine_ls_abs_structure_Flack 0.05(16)
_refine_ls_extinction_method none
_refine_ls_goodness_of_fit_ref 1.056
_refine_ls_hydrogen_treatment constr
_refine_ls_matrix_type full
_refine_ls_number_parameters 345
_refine_ls_number_reflns 4552
_refine_ls_number_restraints 0
_refine_ls_restrained_S_all 1.056
_refine_ls_R_factor_all 0.0442
_refine_ls_R_factor_gt 0.0395
_refine_ls_shift/su_max 0.001
_refine_ls_shift/su_mean 0.000
_refine_ls_structure_factor_coef Fsqd
_refine_ls_weighting_details 'w=1/[\s^2^(Fo^2^)+(0.0496P)^2^+0.2605P] where P=(Fo^2^+2Fc^2^)/3'
_refine_ls_weighting_scheme calc
_refine_ls_wR_factor_gt 0.0987
_refine_ls_wR_factor_ref 0.1037
_reflns_Friedel_coverage 0.519
_reflns_Friedel_fraction_full 0.818
_reflns_Friedel_fraction_max 0.659
_reflns_number_gt 4128
_reflns_number_total 4552
_reflns_threshold_expression 'I > 2\s(I)'
_cod_data_source_file ol6b02072_si_003.cif
_cod_data_source_block mdh_0707
_cod_database_code 1555688
_shelx_space_group_comment
;
The symmetry employed for this shelxl refinement is uniquely defined
by the following loop, which should always be used as a source of
symmetry information in preference to the above space-group names.
They are only intended as comments.
;
_reflns_odcompleteness_completeness 99.55
_reflns_odcompleteness_iscentric 1
_reflns_odcompleteness_theta 66.97
_olex2_refinement_description
;
1. Fixed Uiso
 At 1.2 times of:
  All C(H) groups, All C(H,H) groups
 At 1.5 times of:
  All C(H,H,H) groups
2.a Ternary CH refined with riding coordinates:
 C2(H2), C10(H10), C11(H11), C15(H15), C19(H19), C27(H27), C28(H28), C32(H32)
2.b Secondary CH2 refined with riding coordinates:
 C3(H3A,H3B), C4(H4A,H4B), C5(H5A,H5B), C8(H8A,H8B), C9(H9A,H9B), C12(H12A,
 H12B), C14(H14A,H14B), C16(H16A,H16B), C20(H20A,H20B), C21(H21A,H21B),
 C22(H22A,H22B), C25(H25A,H25B), C26(H26A,H26B), C29(H29A,H29B), C31(H31A,H31B),
  C33(H33A,H33B)
2.c Idealised Me refined as rotating group:
 C17(H17A,H17B,H17C), C34(H34A,H34B,H34C)
;
_shelx_shelxl_version_number 2014/7
_olex2_submission_special_instructions 'No special instructions were received'

loop_
_space_group_symop_operation_xyz
'x, y, z'
'-x+1/2, -y, z+1/2'
'x+1/2, -y+1/2, -z'
'-x, y+1/2, -z+1/2'

loop_
_atom_site_label
_atom_site_type_symbol
_atom_site_fract_x
_atom_site_fract_y
_atom_site_fract_z
_atom_site_U_iso_or_equiv
_atom_site_adp_type
_atom_site_occupancy
_atom_site_site_symmetry_order
_atom_site_calc_flag
_atom_site_refinement_flags_posn
O1 O -0.2950(2) -0.3704(2) 0.49528(11) 0.0816(7) Uani 1 1 d .
O2 O -0.5775(2) -0.05080(17) 0.28370(15) 0.0860(8) Uani 1 1 d .
N1 N -0.4546(2) -0.31448(17) 0.43378(10) 0.0465(5) Uani 1 1 d .
C1 C -0.5116(2) -0.28609(17) 0.36861(11) 0.0376(5) Uani 1 1 d .
C2 C -0.4880(2) -0.17029(18) 0.35889(13) 0.0457(6) Uani 1 1 d .
H2 H -0.3990 -0.1624 0.3602 0.055 Uiso 1 1 calc R
C3 C -0.5359(3) -0.1078(2) 0.41752(17) 0.0629(8) Uani 1 1 d .
H3A H -0.6243 -0.1116 0.4186 0.076 Uiso 1 1 calc R
H3B H -0.5130 -0.0370 0.4115 0.076 Uiso 1 1 calc R
C4 C -0.4842(3) -0.1468(3) 0.48422(16) 0.0707(9) Uani 1 1 d .
H4A H -0.3974 -0.1322 0.4861 0.085 Uiso 1 1 calc R
H4B H -0.5234 -0.1112 0.5211 0.085 Uiso 1 1 calc R
C5 C -0.5037(3) -0.2600(3) 0.49253(14) 0.0601(8) Uani 1 1 d .
H5A H -0.4629 -0.2833 0.5330 0.072 Uiso 1 1 calc R
H5B H -0.5903 -0.2741 0.4970 0.072 Uiso 1 1 calc R
C7 C -0.3431(3) -0.3588(2) 0.43958(14) 0.0559(7) Uani 1 1 d .
C8 C -0.2802(3) -0.3982(3) 0.37807(15) 0.0635(8) Uani 1 1 d .
H8A H -0.2951 -0.4709 0.3748 0.076 Uiso 1 1 calc R
H8B H -0.1929 -0.3886 0.3836 0.076 Uiso 1 1 calc R
C9 C -0.3188(2) -0.3489(2) 0.31276(14) 0.0528(6) Uani 1 1 d .
H9A H -0.2872 -0.3873 0.2749 0.063 Uiso 1 1 calc R
H9B H -0.2872 -0.2800 0.3102 0.063 Uiso 1 1 calc R
C10 C -0.4573(2) -0.34762(19) 0.31094(12) 0.0440(5) Uani 1 1 d .
H10 H -0.4840 -0.4181 0.3175 0.053 Uiso 1 1 calc R
C11 C -0.5145(3) -0.3116(2) 0.24496(13) 0.0549(7) Uani 1 1 d .
H11 H -0.4764 -0.3498 0.2082 0.066 Uiso 1 1 calc R
C12 C -0.4912(3) -0.1979(2) 0.23255(15) 0.0659(8) Uani 1 1 d .
H12A H -0.4052 -0.1880 0.2229 0.079 Uiso 1 1 calc R
H12B H -0.5371 -0.1767 0.1932 0.079 Uiso 1 1 calc R
C13 C -0.5262(2) -0.1320(2) 0.29060(16) 0.0566(7) Uani 1 1 d .
C14 C -0.6490(2) -0.31227(19) 0.37181(12) 0.0426(5) Uani 1 1 d .
H14A H -0.6578 -0.3834 0.3842 0.051 Uiso 1 1 calc R
H14B H -0.6866 -0.2718 0.4070 0.051 Uiso 1 1 calc R
C15 C -0.7179(2) -0.2938(2) 0.30624(13) 0.0494(6) Uani 1 1 d .
H15 H -0.7254 -0.2201 0.2999 0.059 Uiso 1 1 calc R
C16 C -0.6507(3) -0.3374(3) 0.24555(14) 0.0616(8) Uani 1 1 d .
H16A H -0.6879 -0.3111 0.2048 0.074 Uiso 1 1 calc R
H16B H -0.6602 -0.4108 0.2453 0.074 Uiso 1 1 calc R
C17 C -0.8465(3) -0.3381(3) 0.31170(18) 0.0723(9) Uani 1 1 d .
H17A H -0.8415 -0.4107 0.3169 0.108 Uiso 1 1 calc GR
H17B H -0.8917 -0.3223 0.2717 0.108 Uiso 1 1 calc GR
H17C H -0.8872 -0.3093 0.3500 0.108 Uiso 1 1 calc GR
O3 O 0.1980(3) -0.5972(2) 0.16900(18) 0.1116(11) Uani 1 1 d .
O4 O -0.1461(2) -0.3415(2) -0.05412(10) 0.0778(7) Uani 1 1 d .
N2 N 0.11964(18) -0.45692(17) 0.12055(11) 0.0481(5) Uani 1 1 d .
C18 C 0.0149(2) -0.39142(18) 0.10070(11) 0.0391(5) Uani 1 1 d .
C19 C -0.0199(2) -0.42303(19) 0.02774(12) 0.0442(5) Uani 1 1 d .
H19 H -0.0382 -0.4960 0.0300 0.053 Uiso 1 1 calc R
C20 C 0.0880(3) -0.4135(2) -0.02029(14) 0.0604(7) Uani 1 1 d .
H20A H 0.0650 -0.4392 -0.0643 0.072 Uiso 1 1 calc R
H20B H 0.1102 -0.3424 -0.0251 0.072 Uiso 1 1 calc R
C21 C 0.1965(3) -0.4732(3) 0.00602(16) 0.0693(9) Uani 1 1 d .
H21A H 0.2667 -0.4600 -0.0225 0.083 Uiso 1 1 calc R
H21B H 0.1784 -0.5454 0.0035 0.083 Uiso 1 1 calc R
C22 C 0.2286(2) -0.4459(3) 0.07814(17) 0.0627(8) Uani 1 1 d .
H22A H 0.2929 -0.4904 0.0943 0.075 Uiso 1 1 calc R
H22B H 0.2580 -0.3762 0.0802 0.075 Uiso 1 1 calc R
C24 C 0.1105(3) -0.5409(2) 0.15959(18) 0.0628(8) Uani 1 1 d .
C25 C -0.0080(3) -0.5642(3) 0.19344(17) 0.0699(9) Uani 1 1 d .
H25A H -0.0038 -0.5401 0.2395 0.084 Uiso 1 1 calc R
H25B H -0.0183 -0.6375 0.1949 0.084 Uiso 1 1 calc R
C26 C -0.1196(3) -0.5180(2) 0.16038(15) 0.0550(7) Uani 1 1 d .
H26A H -0.1366 -0.5520 0.1181 0.066 Uiso 1 1 calc R
H26B H -0.1903 -0.5253 0.1894 0.066 Uiso 1 1 calc R
C27 C -0.0927(2) -0.4065(2) 0.14838(12) 0.0449(6) Uani 1 1 d .
H27 H -0.0675 -0.3782 0.1919 0.054 Uiso 1 1 calc R
C28 C -0.1993(2) -0.3405(2) 0.12365(14) 0.0529(6) Uani 1 1 d .
H28 H -0.2688 -0.3521 0.1537 0.064 Uiso 1 1 calc R
C29 C -0.2383(2) -0.3711(3) 0.05214(15) 0.0585(7) Uani 1 1 d .
H29A H -0.2756 -0.4381 0.0538 0.070 Uiso 1 1 calc R
H29B H -0.2997 -0.3235 0.0364 0.070 Uiso 1 1 calc R
C30 C -0.1356(3) -0.3733(2) 0.00293(13) 0.0528(6) Uani 1 1 d .
C31 C 0.0541(2) -0.2790(2) 0.10593(13) 0.0460(6) Uani 1 1 d .
H31A H 0.0840 -0.2664 0.1511 0.055 Uiso 1 1 calc R
H31B H 0.1212 -0.2673 0.0750 0.055 Uiso 1 1 calc R
C32 C -0.0472(3) -0.20298(19) 0.09054(13) 0.0513(6) Uani 1 1 d .
H32 H -0.0659 -0.2078 0.0424 0.062 Uiso 1 1 calc R
C33 C -0.1629(3) -0.2284(2) 0.12920(15) 0.0594(7) Uani 1 1 d .
H33A H -0.2292 -0.1866 0.1123 0.071 Uiso 1 1 calc R
H33B H -0.1509 -0.2115 0.1762 0.071 Uiso 1 1 calc R
C34 C -0.0008(4) -0.0950(2) 0.10441(17) 0.0707(9) Uani 1 1 d .
H34A H 0.0266 -0.0903 0.1502 0.106 Uiso 1 1 calc GR
H34B H -0.0658 -0.0471 0.0971 0.106 Uiso 1 1 calc GR
H34C H 0.0658 -0.0798 0.0746 0.106 Uiso 1 1 calc GR

loop_
_atom_site_aniso_label
_atom_site_aniso_U_11
_atom_site_aniso_U_22
_atom_site_aniso_U_33
_atom_site_aniso_U_23
_atom_site_aniso_U_13
_atom_site_aniso_U_12
O1 0.0613(12) 0.119(2) 0.0647(13) 0.0200(14) -0.0239(11) -0.0066(14)
O2 0.0756(15) 0.0505(12) 0.132(2) 0.0388(14) 0.0201(15) 0.0130(11)
N1 0.0488(11) 0.0517(12) 0.0389(10) -0.0027(9) -0.0048(9) -0.0020(10)
C1 0.0393(11) 0.0346(11) 0.0390(11) -0.0001(9) -0.0029(10) 0.0000(9)
C2 0.0380(11) 0.0345(11) 0.0647(15) -0.0011(11) 0.0093(12) -0.0021(9)
C3 0.0511(15) 0.0394(13) 0.098(2) -0.0185(15) 0.0225(16) -0.0057(12)
C4 0.0635(17) 0.075(2) 0.073(2) -0.0381(17) 0.0126(16) -0.0187(17)
C5 0.0579(16) 0.079(2) 0.0432(14) -0.0126(13) -0.0033(12) -0.0136(16)
C7 0.0492(14) 0.0622(17) 0.0564(15) 0.0105(14) -0.0140(12) -0.0074(13)
C8 0.0503(14) 0.0634(18) 0.0768(19) 0.0045(16) -0.0051(15) 0.0161(14)
C9 0.0507(14) 0.0504(15) 0.0572(15) -0.0049(13) 0.0056(13) 0.0113(12)
C10 0.0482(13) 0.0391(12) 0.0445(12) -0.0038(10) -0.0015(11) 0.0052(11)
C11 0.0609(16) 0.0651(18) 0.0388(12) -0.0011(12) 0.0013(12) 0.0097(14)
C12 0.0619(17) 0.076(2) 0.0594(17) 0.0251(15) 0.0102(15) 0.0103(16)
C13 0.0442(13) 0.0414(14) 0.0841(19) 0.0204(13) 0.0134(14) 0.0001(12)
C14 0.0428(12) 0.0413(12) 0.0438(12) 0.0012(10) -0.0018(10) -0.0070(10)
C15 0.0465(13) 0.0501(15) 0.0514(13) 0.0051(12) -0.0086(12) -0.0033(12)
C16 0.0660(17) 0.073(2) 0.0458(14) -0.0014(14) -0.0145(13) 0.0002(16)
C17 0.0534(16) 0.089(2) 0.075(2) 0.0064(19) -0.0159(16) -0.0185(17)
O3 0.0707(16) 0.0875(18) 0.177(3) 0.052(2) 0.0020(19) 0.0320(15)
O4 0.0979(17) 0.0879(16) 0.0477(11) 0.0130(11) -0.0172(11) 0.0033(15)
N2 0.0355(10) 0.0487(12) 0.0600(12) 0.0045(10) 0.0005(10) 0.0039(9)
C18 0.0356(11) 0.0406(12) 0.0411(11) 0.0038(10) 0.0028(10) 0.0025(9)
C19 0.0500(13) 0.0407(12) 0.0419(12) 0.0001(10) 0.0032(11) -0.0043(11)
C20 0.0734(18) 0.0584(17) 0.0492(14) -0.0049(13) 0.0194(14) -0.0064(15)
C21 0.0631(17) 0.0662(19) 0.078(2) -0.0092(17) 0.0311(17) 0.0027(15)
C22 0.0380(13) 0.0612(17) 0.089(2) -0.0001(17) 0.0088(14) 0.0029(13)
C24 0.0514(15) 0.0522(16) 0.085(2) 0.0164(15) -0.0082(15) 0.0051(14)
C25 0.0716(19) 0.0637(19) 0.075(2) 0.0302(16) -0.0047(17) -0.0026(16)
C26 0.0478(14) 0.0615(17) 0.0558(15) 0.0147(13) 0.0064(13) -0.0074(13)
C27 0.0406(12) 0.0534(14) 0.0406(12) 0.0071(11) 0.0047(10) 0.0019(11)
C28 0.0388(12) 0.0672(17) 0.0528(14) 0.0056(13) 0.0051(11) 0.0082(13)
C29 0.0456(14) 0.0646(18) 0.0652(17) 0.0058(15) -0.0110(13) 0.0048(13)
C30 0.0639(16) 0.0494(15) 0.0450(13) 0.0004(11) -0.0121(12) -0.0049(13)
C31 0.0483(13) 0.0467(13) 0.0429(12) -0.0006(11) 0.0045(11) -0.0009(11)
C32 0.0663(16) 0.0428(13) 0.0447(13) -0.0015(11) -0.0039(12) 0.0048(13)
C33 0.0581(16) 0.0648(17) 0.0552(15) -0.0036(14) -0.0013(13) 0.0215(15)
C34 0.094(2) 0.0469(15) 0.0712(19) -0.0083(14) -0.0066(19) 0.0056(16)

loop_
_atom_type_symbol
_atom_type_description
_atom_type_scat_dispersion_real
_atom_type_scat_dispersion_imag
_atom_type_scat_source
C C 0.0181 0.0091 'International Tables Vol C Tables 4.2.6.8 and 6.1.1.4'
H H 0.0000 0.0000 'International Tables Vol C Tables 4.2.6.8 and 6.1.1.4'
N N 0.0311 0.0180 'International Tables Vol C Tables 4.2.6.8 and 6.1.1.4'
O O 0.0492 0.0322 'International Tables Vol C Tables 4.2.6.8 and 6.1.1.4'

loop_
_geom_angle_atom_site_label_1
_geom_angle_atom_site_label_2
_geom_angle_atom_site_label_3
_geom_angle
C5 N1 C1 114.6(2)
C7 N1 C1 124.0(2)
C7 N1 C5 118.0(2)
N1 C1 C2 106.52(19)
N1 C1 C10 111.06(19)
N1 C1 C14 108.49(19)
C10 C1 C2 111.14(19)
C10 C1 C14 107.05(19)
C14 C1 C2 112.60(19)
C1 C2 H2 105.4
C3 C2 C1 112.1(2)
C3 C2 H2 105.4
C13 C2 C1 113.1(2)
C13 C2 H2 105.4
C13 C2 C3 114.5(2)
C2 C3 H3A 109.5
C2 C3 H3B 109.5
C2 C3 C4 110.9(2)
H3A C3 H3B 108.1
C4 C3 H3A 109.5
C4 C3 H3B 109.5
C3 C4 H4A 109.2
C3 C4 H4B 109.2
H4A C4 H4B 107.9
C5 C4 C3 111.9(2)
C5 C4 H4A 109.2
C5 C4 H4B 109.2
N1 C5 C4 109.9(2)
N1 C5 H5A 109.7
N1 C5 H5B 109.7
C4 C5 H5A 109.7
C4 C5 H5B 109.7
H5A C5 H5B 108.2
O1 C7 N1 120.8(3)
O1 C7 C8 119.6(3)
N1 C7 C8 119.6(2)
C7 C8 H8A 108.5
C7 C8 H8B 108.5
C7 C8 C9 115.2(2)
H8A C8 H8B 107.5
C9 C8 H8A 108.5
C9 C8 H8B 108.5
C8 C9 H9A 110.2
C8 C9 H9B 110.2
C8 C9 C10 107.8(2)
H9A C9 H9B 108.5
C10 C9 H9A 110.2
C10 C9 H9B 110.2
C1 C10 H10 106.5
C1 C10 C11 108.8(2)
C9 C10 C1 112.2(2)
C9 C10 H10 106.5
C9 C10 C11 115.7(2)
C11 C10 H10 106.5
C10 C11 H11 107.9
C10 C11 C12 111.8(2)
C10 C11 C16 108.9(2)
C12 C11 H11 107.9
C16 C11 H11 107.9
C16 C11 C12 112.2(3)
C11 C12 H12A 108.9
C11 C12 H12B 108.9
H12A C12 H12B 107.7
C13 C12 C11 113.4(2)
C13 C12 H12A 108.9
C13 C12 H12B 108.9
O2 C13 C2 121.6(3)
O2 C13 C12 122.8(3)
C12 C13 C2 115.6(2)
C1 C14 H14A 108.7
C1 C14 H14B 108.7
H14A C14 H14B 107.6
C15 C14 C1 114.3(2)
C15 C14 H14A 108.7
C15 C14 H14B 108.7
C14 C15 H15 108.0
C14 C15 C17 109.5(2)
C16 C15 C14 112.2(2)
C16 C15 H15 108.0
C16 C15 C17 111.0(3)
C17 C15 H15 108.0
C11 C16 H16A 108.9
C11 C16 H16B 108.9
C15 C16 C11 113.2(2)
C15 C16 H16A 108.9
C15 C16 H16B 108.9
H16A C16 H16B 107.8
C15 C17 H17A 109.5
C15 C17 H17B 109.5
C15 C17 H17C 109.5
H17A C17 H17B 109.5
H17A C17 H17C 109.5
H17B C17 H17C 109.5
C22 N2 C18 114.6(2)
C24 N2 C18 124.5(2)
C24 N2 C22 118.1(2)
N2 C18 C19 106.38(19)
N2 C18 C27 110.83(19)
N2 C18 C31 108.8(2)
C27 C18 C19 110.9(2)
C27 C18 C31 107.3(2)
C31 C18 C19 112.75(19)
C18 C19 H19 105.5
C20 C19 C18 111.8(2)
C20 C19 H19 105.5
C30 C19 C18 113.3(2)
C30 C19 H19 105.5
C30 C19 C20 114.2(2)
C19 C20 H20A 109.6
C19 C20 H20B 109.6
H20A C20 H20B 108.1
C21 C20 C19 110.4(2)
C21 C20 H20A 109.6
C21 C20 H20B 109.6
C20 C21 H21A 109.1
C20 C21 H21B 109.1
C20 C21 C22 112.6(2)
H21A C21 H21B 107.8
C22 C21 H21A 109.1
C22 C21 H21B 109.1
N2 C22 C21 109.3(2)
N2 C22 H22A 109.8
N2 C22 H22B 109.8
C21 C22 H22A 109.8
C21 C22 H22B 109.8
H22A C22 H22B 108.3
O3 C24 N2 121.5(3)
O3 C24 C25 119.2(3)
N2 C24 C25 119.3(3)
C24 C25 H25A 108.5
C24 C25 H25B 108.5
C24 C25 C26 115.1(2)
H25A C25 H25B 107.5
C26 C25 H25A 108.5
C26 C25 H25B 108.5
C25 C26 H26A 110.2
C25 C26 H26B 110.2
H26A C26 H26B 108.5
C27 C26 C25 107.4(2)
C27 C26 H26A 110.2
C27 C26 H26B 110.2
C18 C27 H27 106.4
C18 C27 C28 108.36(19)
C26 C27 C18 112.0(2)
C26 C27 H27 106.4
C26 C27 C28 116.6(2)
C28 C27 H27 106.4
C27 C28 H28 107.9
C27 C28 C29 111.1(2)
C29 C28 H28 107.9
C33 C28 C27 108.8(2)
C33 C28 H28 107.9
C33 C28 C29 113.0(2)
C28 C29 H29A 108.8
C28 C29 H29B 108.8
H29A C29 H29B 107.7
C30 C29 C28 113.7(2)
C30 C29 H29A 108.8
C30 C29 H29B 108.8
O4 C30 C19 122.3(3)
O4 C30 C29 122.3(3)
C29 C30 C19 115.3(2)
C18 C31 H31A 108.7
C18 C31 H31B 108.7
H31A C31 H31B 107.6
C32 C31 C18 114.3(2)
C32 C31 H31A 108.7
C32 C31 H31B 108.7
C31 C32 H32 107.8
C31 C32 C34 109.3(2)
C33 C32 C31 111.2(2)
C33 C32 H32 107.8
C33 C32 C34 112.9(2)
C34 C32 H32 107.8
C28 C33 H33A 109.0
C28 C33 H33B 109.0
C32 C33 C28 113.1(2)
C32 C33 H33A 109.0
C32 C33 H33B 109.0
H33A C33 H33B 107.8
C32 C34 H34A 109.5
C32 C34 H34B 109.5
C32 C34 H34C 109.5
H34A C34 H34B 109.5
H34A C34 H34C 109.5
H34B C34 H34C 109.5

loop_
_geom_bond_atom_site_label_1
_geom_bond_atom_site_label_2
_geom_bond_distance
O1 C7 1.236(3)
O2 C13 1.213(3)
N1 C1 1.486(3)
N1 C5 1.472(3)
N1 C7 1.357(4)
C1 C2 1.554(3)
C1 C10 1.523(3)
C1 C14 1.545(3)
C2 H2 0.9800
C2 C3 1.519(4)
C2 C13 1.507(4)
C3 H3A 0.9700
C3 H3B 0.9700
C3 C4 1.530(5)
C4 H4A 0.9700
C4 H4B 0.9700
C4 C5 1.510(5)
C5 H5A 0.9700
C5 H5B 0.9700
C7 C8 1.496(4)
C8 H8A 0.9700
C8 H8B 0.9700
C8 C9 1.511(4)
C9 H9A 0.9700
C9 H9B 0.9700
C9 C10 1.516(4)
C10 H10 0.9800
C10 C11 1.529(3)
C11 H11 0.9800
C11 C12 1.534(4)
C11 C16 1.529(4)
C12 H12A 0.9700
C12 H12B 0.9700
C12 C13 1.493(4)
C14 H14A 0.9700
C14 H14B 0.9700
C14 C15 1.525(3)
C15 H15 0.9800
C15 C16 1.525(4)
C15 C17 1.527(4)
C16 H16A 0.9700
C16 H16B 0.9700
C17 H17A 0.9600
C17 H17B 0.9600
C17 H17C 0.9600
O3 C24 1.224(4)
O4 C30 1.214(3)
N2 C18 1.487(3)
N2 C22 1.468(3)
N2 C24 1.353(4)
C18 C19 1.556(3)
C18 C27 1.524(3)
C18 C31 1.540(3)
C19 H19 0.9800
C19 C20 1.524(4)
C19 C30 1.508(4)
C20 H20A 0.9700
C20 H20B 0.9700
C20 C21 1.516(5)
C21 H21A 0.9700
C21 H21B 0.9700
C21 C22 1.519(5)
C22 H22A 0.9700
C22 H22B 0.9700
C24 C25 1.493(4)
C25 H25A 0.9700
C25 H25B 0.9700
C25 C26 1.514(4)
C26 H26A 0.9700
C26 H26B 0.9700
C26 C27 1.513(4)
C27 H27 0.9800
C27 C28 1.534(4)
C28 H28 0.9800
C28 C29 1.538(4)
C28 C33 1.529(4)
C29 H29A 0.9700
C29 H29B 0.9700
C29 C30 1.491(4)
C31 H31A 0.9700
C31 H31B 0.9700
C31 C32 1.523(4)
C32 H32 0.9800
C32 C33 1.519(4)
C32 C34 1.531(4)
C33 H33A 0.9700
C33 H33B 0.9700
C34 H34A 0.9600
C34 H34B 0.9600
C34 H34C 0.9600

loop_
_geom_torsion_atom_site_label_1
_geom_torsion_atom_site_label_2
_geom_torsion_atom_site_label_3
_geom_torsion_atom_site_label_4
_geom_torsion
O1 C7 C8 C9 -158.4(3)
N1 C1 C2 C3 -56.1(3)
N1 C1 C2 C13 172.59(19)
N1 C1 C10 C9 -47.9(3)
N1 C1 C10 C11 -177.2(2)
N1 C1 C14 C15 -176.0(2)
N1 C7 C8 C9 24.1(4)
C1 N1 C5 C4 -60.2(3)
C1 N1 C7 O1 172.0(3)
C1 N1 C7 C8 -10.6(4)
C1 C2 C3 C4 54.0(3)
C1 C2 C13 O2 139.1(3)
C1 C2 C13 C12 -43.9(3)
C1 C10 C11 C12 59.2(3)
C1 C10 C11 C16 -65.3(3)
C1 C14 C15 C16 47.1(3)
C1 C14 C15 C17 170.8(2)
C2 C1 C10 C9 70.5(3)
C2 C1 C10 C11 -58.8(3)
C2 C1 C14 C15 66.4(3)
C2 C3 C4 C5 -52.2(3)
C3 C2 C13 O2 8.9(4)
C3 C2 C13 C12 -174.0(2)
C3 C4 C5 N1 53.7(3)
C5 N1 C1 C2 60.0(3)
C5 N1 C1 C10 -178.8(2)
C5 N1 C1 C14 -61.4(3)
C5 N1 C7 O1 13.7(4)
C5 N1 C7 C8 -168.9(3)
C7 N1 C1 C2 -98.9(3)
C7 N1 C1 C10 22.3(3)
C7 N1 C1 C14 139.7(2)
C7 N1 C5 C4 100.1(3)
C7 C8 C9 C10 -48.2(3)
C8 C9 C10 C1 61.1(3)
C8 C9 C10 C11 -173.3(2)
C9 C10 C11 C12 -68.1(3)
C9 C10 C11 C16 167.3(2)
C10 C1 C2 C3 -177.2(2)
C10 C1 C2 C13 51.5(3)
C10 C1 C14 C15 -56.1(3)
C10 C11 C12 C13 -51.8(3)
C10 C11 C16 C15 55.4(3)
C11 C12 C13 O2 -138.9(3)
C11 C12 C13 C2 44.0(3)
C12 C11 C16 C15 -68.9(3)
C13 C2 C3 C4 -175.4(2)
C14 C1 C2 C3 62.7(3)
C14 C1 C2 C13 -68.6(3)
C14 C1 C10 C9 -166.1(2)
C14 C1 C10 C11 64.5(3)
C14 C15 C16 C11 -46.2(3)
C16 C11 C12 C13 70.9(3)
C17 C15 C16 C11 -169.1(3)
O3 C24 C25 C26 -158.0(4)
N2 C18 C19 C20 -56.7(3)
N2 C18 C19 C30 172.5(2)
N2 C18 C27 C26 -47.6(3)
N2 C18 C27 C28 -177.7(2)
N2 C18 C31 C32 -176.9(2)
N2 C24 C25 C26 23.6(5)
C18 N2 C22 C21 -59.9(3)
C18 N2 C24 O3 173.0(3)
C18 N2 C24 C25 -8.7(5)
C18 C19 C20 C21 54.5(3)
C18 C19 C30 O4 139.6(3)
C18 C19 C30 C29 -43.7(3)
C18 C27 C28 C29 60.2(3)
C18 C27 C28 C33 -64.8(3)
C18 C31 C32 C33 49.0(3)
C18 C31 C32 C34 174.2(2)
C19 C18 C27 C26 70.3(3)
C19 C18 C27 C28 -59.8(3)
C19 C18 C31 C32 65.4(3)
C19 C20 C21 C22 -52.5(4)
C20 C19 C30 O4 10.0(4)
C20 C19 C30 C29 -173.3(2)
C20 C21 C22 N2 53.8(3)
C22 N2 C18 C19 60.6(3)
C22 N2 C18 C27 -178.8(2)
C22 N2 C18 C31 -61.1(3)
C22 N2 C24 O3 12.8(5)
C22 N2 C24 C25 -168.8(3)
C24 N2 C18 C19 -100.1(3)
C24 N2 C18 C27 20.4(4)
C24 N2 C18 C31 138.2(3)
C24 N2 C22 C21 102.2(3)
C24 C25 C26 C27 -49.2(4)
C25 C26 C27 C18 62.2(3)
C25 C26 C27 C28 -172.2(2)
C26 C27 C28 C29 -67.2(3)
C26 C27 C28 C33 167.8(2)
C27 C18 C19 C20 -177.3(2)
C27 C18 C19 C30 51.9(3)
C27 C18 C31 C32 -56.9(3)
C27 C28 C29 C30 -52.6(3)
C27 C28 C33 C32 57.0(3)
C28 C29 C30 O4 -139.2(3)
C28 C29 C30 C19 44.2(4)
C29 C28 C33 C32 -66.9(3)
C30 C19 C20 C21 -175.2(2)
C31 C18 C19 C20 62.4(3)
C31 C18 C19 C30 -68.4(3)
C31 C18 C27 C26 -166.2(2)
C31 C18 C27 C28 63.7(3)
C31 C32 C33 C28 -48.4(3)
C33 C28 C29 C30 70.0(3)
C34 C32 C33 C28 -171.6(2)
